data_1526285
loop_
_publ_author_name
'Hawthorne, F.C.'
'Oberti, R.'
'Cannillo, E.'
'Ottolini, L.'
'Roelofsen, J.N.'
'Martin, R.F.'

_publ_section_title
;
 Li-bearing arfvedsonitic amphiboles from the Strange Lake peralkaline
 granite, Quebec
;
_journal_name_full 'Canadian Mineralogist'
_journal_page_first 1161
_journal_page_last 1170
_journal_volume 39
_journal_year 2001
_chemical_formula_sum 'Al0.16 Ca0.07 F1.05 Fe4.502 H0.69 K0.28 Li0.3 Mn0.08 Na2.6 O22.95 Si7.84 Ti0.13 Zn0.028 Zr0.01'
_chemical_name_systematic
;
(Fe4.502 Zn0.028 Zr0.01 Ti0.13 Li0.3 Mn0.03) (Mn0.05 Ca0.07 Na1.88) (Na0.72 
K0.28) (Al0.16 Si7.84) O22 (O0.26 (O H)0.69 F1.05)
;
_space_group_IT_number 12
_symmetry_space_group_name_Hall '-C 2y'
_symmetry_space_group_name_H-M 'C 1 2/m 1'
_cell_angle_alpha 90
_cell_angle_beta 103.66
_cell_angle_gamma 90
_cell_formula_units_Z 2
_cell_length_a 9.874
_cell_length_b 18.054
_cell_length_c 5.318
_cell_volume 921.199
_citation_journal_id_ASTM CAMIA6
_cod_data_source_file Hawthorne_CAMIA6_2001_926.cif
_cod_data_source_block H0.69Al0.16Ca0.07F1.05Fe4.502K0.28Li0.3Mn0.08Na2.6O22.95Si7.84Ti0.13Zn0.028Zr0.01
_cod_original_formula_sum
;
H0.69 Al0.16 Ca0.07 F1.05 Fe4.502 K0.28 Li0.3 Mn0.08 Na2.6 O22.95 Si7.84 
Ti0.13 Zn0.028 Zr0.01
;
_cod_database_code 1526285

loop_
_symmetry_equiv_pos_as_xyz
x,y,z
-x,y,-z
-x,-y,-z
x,-y,z
x+1/2,y+1/2,z
-x+1/2,y+1/2,-z
-x+1/2,-y+1/2,-z
x+1/2,-y+1/2,z

loop_
_atom_site_label
_atom_site_type_symbol
_atom_site_fract_x
_atom_site_fract_y
_atom_site_fract_z
_atom_site_occupancy
_atom_site_U_iso_or_equiv
Zn3 Zn+2 0 0 0 0.006 0.0
Ca1 Ca+2 0 0.27682 0.5 0.035 0.0
O2 O-2 0.12069 0.1714 0.73242 1 0.0
O1 O-2 0.1117 0.09013 0.20773 1 0.0
Na2 Na+1 0 0.5 0 0.24 0.0
F1 F-1 0.11198 0 0.70596 0.525 0.0
O6 O-2 0.34098 0.11947 0.57725 1 0.0
Zn2 Zn+2 0 0.18292 0 0.003 0.0
Mn2 Mn+2 0 0.27682 0.5 0.025 0.0
O3 O-2 0.11198 0 0.70596 0.475 0.0
O7 O-2 0.33358 0 0.29722 1 0.0
O5 O-2 0.34821 0.12672 0.07759 1 0.0
Si1 Si+4 0.27882 0.08559 0.28934 0.96 0.0
Fe4 Fe+2 0 0 0 0.664 0.0
Ti1 Ti+4 0 0.09066 0.5 0.065 0.0
Na3 Na+1 0.05287 0.5 0.10954 0.24 0.0
K2 K+1 0.05287 0.5 0.10954 0.093 0.0
O4 O-2 0.36392 0.24826 0.79958 1 0.0
Si2 Si+4 0.28886 0.17031 0.79853 1 0.0
Na1 Na+1 0 0.27682 0.5 0.94 0.0
Fe3 Fe+3 0 0.18292 0 0.62 0.0
K1 K+1 0 0.5 0 0.093 0.0
Zn1 Zn+2 0 0.09066 0.5 0.008 0.0
Mn1 Mn+2 0 0 0 0.03 0.0
Zr1 Zr+4 0 0.18292 0 0.005 0.0
Fe1 Fe+2 0 0.09066 0.5 0.927 0.0
Li1 Li+1 0 0 0 0.3 0.0
Fe2 Fe+2 0 0.18292 0 0.372 0.0
Al1 Al+3 0.27882 0.08559 0.28934 0.04 0.0
